data_2101591
loop_
_publ_author_name
'Abrahams, S. C.'

_publ_section_title
;
 New ferroelectric inorganic materials predicted in point group
 4<i>mm</i>
;
_journal_issue 5
_journal_name_full 'Acta Crystallographica Section B'
_journal_page_first 790
_journal_page_last 805
_journal_paper_doi 10.1107/S0108768196004594
_journal_volume 52
_journal_year 1996
_chemical_formula_sum 'Mn O6 Sb Sr2'
_symmetry_cell_setting tetragonal
_symmetry_space_group_name_Hall 'I 4 -2'
_symmetry_space_group_name_H-M 'I 4 m m'
_cell_angle_alpha 90.0
_cell_angle_beta 90.0
_cell_angle_gamma 90.0
_cell_length_a 5.5260(10)
_cell_length_b 5.5260(10)
_cell_length_c 8.0390(10)
_cell_volume 245.48(7)
_diffrn_radiation_type MoK\a
_diffrn_radiation_wavelength 0.71069
_cod_data_source_file an0527.cif
_cod_data_source_block AN0527q
_cod_original_formula_sum 'Mn1 O6 Sb1 Sr2'
_cod_database_code 2101591

loop_
_atom_site_label
_atom_site_fract_x
_atom_site_fract_y
_atom_site_fract_z
Sr .0 .500 .758
Sb .0 .0 .001(3)
Mn .0 .0 .496(4)
O1 .0 .0 -.233(4)
O2 .0 .0 .232(6)
O3 .241(6) .241(6) .022(4)
